data_4088680
loop_
_publ_author_name
'Chadwick, F. Mark'
'Cooper, Robert T.'
'O&#x2019;Hare, Dermot'

_publ_section_title
;
 Zirconium and Hafnium Permethylpentalene Compounds
;
_journal_issue 12
_journal_name_full Organometallics
_journal_page_first 2092
_journal_paper_doi 10.1021/acs.organomet.6b00301
_journal_volume 35
_journal_year 2016
_chemical_compound_source SYN
_chemical_formula_moiety 'C28 H36 Zr1'
_chemical_formula_sum 'C28 H36 Zr'
_chemical_formula_weight 463.81
_chemical_melting_point ?
_space_group_IT_number 2
_space_group_name_Hall '-P 1'
_space_group_name_H-M_alt 'P -1'
_symmetry_cell_setting triclinic
_symmetry_space_group_name_Hall '-P 1'
_symmetry_space_group_name_H-M 'P -1'
_atom_sites_solution_hydrogens difmap
_atom_sites_solution_primary other
_audit_creation_date 2016-03-22
_audit_creation_method CRYSTALS_ver_14.43
_cell_angle_alpha 90.0147(8)
_cell_angle_beta 89.9752(8)
_cell_angle_gamma 117.3070(9)
_cell_formula_units_Z 8
_cell_length_a 16.5220(3)
_cell_length_b 16.5205(3)
_cell_length_c 18.4637(4)
_cell_measurement_reflns_used 18781
_cell_measurement_temperature 150
_cell_measurement_theta_max 27
_cell_measurement_theta_min 5
_cell_volume 4478.08(15)
_computing_cell_refinement 'DENZO/SCALEPACK (Otwinowski & Minor, 1997)'
_computing_data_collection 'COLLECT (Nonius, 2001).'
_computing_data_reduction 'DENZO/SCALEPACK (Otwinowski & Minor, 1997)'
_computing_molecular_graphics 'CAMERON (Watkin et al., 1996)'
_computing_publication_material 'CRYSTALS (Betteridge et al., 2003)'
_computing_structure_refinement 'CRYSTALS (Betteridge et al., 2003)'
_computing_structure_solution 'Superflip (Palatinus & Chapuis, 2007)'
_diffrn_ambient_pressure 100
_diffrn_ambient_temperature 150
_diffrn_measured_fraction_theta_full 0.987
_diffrn_measured_fraction_theta_max 0.982
_diffrn_measurement_device Area
_diffrn_measurement_device_type 'Nonius KappaCCD'
_diffrn_measurement_method \w
_diffrn_radiation_monochromator graphite
_diffrn_radiation_type 'Mo K\a'
_diffrn_radiation_wavelength 0.71073
_diffrn_reflns_av_R_equivalents 0.044
_diffrn_reflns_limit_h_max 21
_diffrn_reflns_limit_h_min -21
_diffrn_reflns_limit_k_max 21
_diffrn_reflns_limit_k_min -21
_diffrn_reflns_limit_l_max 22
_diffrn_reflns_limit_l_min -24
_diffrn_reflns_number 34489
_diffrn_reflns_theta_full 25.860
_diffrn_reflns_theta_max 27.511
_diffrn_reflns_theta_min 5.189
_diffrn_standards_number 0
_exptl_absorpt_coefficient_mu 0.503
_exptl_absorpt_correction_T_max 0.95
_exptl_absorpt_correction_T_min 0.90
_exptl_absorpt_correction_type multi-scan
_exptl_absorpt_process_details 'DENZO/SCALEPACK (Otwinowski & Minor, 1997)'
_exptl_crystal_colour yellow
_exptl_crystal_density_diffrn 1.376
_exptl_crystal_density_meas ?
_exptl_crystal_density_method 'not measured'
_exptl_crystal_description diamond
_exptl_crystal_F_000 1952
_exptl_crystal_size_max 0.300
_exptl_crystal_size_mid 0.200
_exptl_crystal_size_min 0.100
_refine_diff_density_max 2.61
_refine_diff_density_min -2.07
_refine_ls_extinction_method None
_refine_ls_goodness_of_fit_ref 1.0521
_refine_ls_hydrogen_treatment constr
_refine_ls_matrix_type full
_refine_ls_number_parameters 1045
_refine_ls_number_reflns 20209
_refine_ls_number_restraints 1008
_refine_ls_R_factor_all 0.1816
_refine_ls_R_factor_gt 0.1315
_refine_ls_shift/su_max 0.0091017
_refine_ls_shift/su_mean 0.0009604
_refine_ls_structure_factor_coef Fsqd
_refine_ls_weighting_details
;
 Method, part 1, Chebychev polynomial, (Watkin, 1994, Prince, 1982) 
 [weight] = 1.0/[A~0~*T~0~(x)+A~1~*T~1~(x) ... +A~n-1~]*T~n-1~(x)] 
 where A~i~ are the Chebychev coefficients listed below and x= Fcalc/Fmax 
 Method = Robust Weighting (Prince, 1982) 
 W = [weight] * [1-(deltaF/6*sigmaF)^2^]^2^ 
 A~i~ are: 
 16.2 16.3 4.43 
;
_refine_ls_weighting_scheme calc
_refine_ls_wR_factor_all 0.1557
_refine_ls_wR_factor_gt 0.1479
_refine_ls_wR_factor_ref 0.1556
_reflns_limit_h_max 21
_reflns_limit_h_min -21
_reflns_limit_k_max 21
_reflns_limit_k_min -21
_reflns_limit_l_max 24
_reflns_limit_l_min 0
_reflns_number_gt 12191
_reflns_number_total 20219
_reflns_threshold_expression I>2.0\s(I)
_oxford_diffrn_Wilson_B_factor 1.88
_oxford_diffrn_Wilson_scale 57.80
_oxford_refine_ls_r_factor_ref 0.1815
_oxford_refine_ls_scale 0.18291(7)
_oxford_reflns_number_all 20219
_oxford_reflns_threshold_expression_ref I>-3.0\s(I)
_oxford_structure_analysis_title '144fmc12 At 15:23 on 4/10'
_cod_data_source_file om6b00301_si_002.cif
_cod_data_source_block 1Zr
_cod_depositor_comments
;
The following automatic conversions were performed:

data item '_chemical_melting_point' value 'not measured' was changed
to '?' -- the value is undefined or not given.

data item '_atom_sites_solution_primary' value 'Other' was changed to
'other' in accordance with the
/home/saulius/struct/COD-crude-data/automatic-downloads/DataCite-retrospective/ACS/depositions/lib/dictionaries/cif_core.dic
dictionary named 'cif_core.dic' version 2.4.2 last updated on
2011-04-26.

data item '_exptl_crystal_density_meas' value 'not measured' was
changed to '?' -- the value is perceived as not measured.

Automatic conversion script
Id: cif_fix_values 6909 2019-04-08 15:41:33Z antanas 
;
_cod_original_sg_symbol_H-M 'P -1 '
_cod_original_formula_sum 'C28 H36 Zr1'
_cod_database_code 4088680

loop_
_symmetry_equiv_pos_as_xyz
x,y,z
-x,-y,-z

loop_
_atom_site_label
_atom_site_type_symbol
_atom_site_fract_x
_atom_site_fract_y
_atom_site_fract_z
_atom_site_U_iso_or_equiv
_atom_site_occupancy
_atom_site_adp_type
_atom_site_refinement_flags_posn
_atom_site_refinement_flags_adp
C1 C 0.0457(10) 0.4276(8) 0.1962(10) 0.0460 1.0000 Uani . U
C2 C 0.0256(8) 0.4000(8) 0.2646(9) 0.0360 1.0000 Uani . U
C3 C -0.0637(9) 0.3176(9) 0.2766(9) 0.0454 1.0000 Uani . U
C4 C -0.1023(9) 0.3054(9) 0.2077(9) 0.0449 1.0000 Uani . U
C5 C -0.1611(9) 0.2185(9) 0.1683(10) 0.0469 1.0000 Uani . U
C6 C -0.1325(8) 0.2360(8) 0.0994(9) 0.0390 1.0000 Uani . U
C7 C -0.0508(10) 0.3248(10) 0.0870(9) 0.0496 1.0000 Uani . U
C8 C -0.0438(9) 0.3623(9) 0.1565(8) 0.0404 1.0000 Uani . U
C9 C 0.1294(12) 0.5104(9) 0.1684(9) 0.0584 1.0000 Uani . U
C10 C 0.0822(10) 0.4456(10) 0.3308(9) 0.0429 1.0000 Uani . U
C11 C -0.1143(11) 0.2656(10) 0.3471(9) 0.0495 1.0000 Uani . U
C12 C -0.2476(9) 0.1336(11) 0.1998(10) 0.0601 1.0000 Uani . U
C13 C -0.1771(10) 0.1764(11) 0.0418(12) 0.0631 1.0000 Uani . U
C14 C -0.0169(8) 0.1114(8) 0.2436(9) 0.0396 1.0000 Uani . U
C15 C -0.0545(10) 0.0779(9) 0.1749(9) 0.0447 1.0000 Uani . U
C16 C 0.0061(10) 0.1243(10) 0.1186(9) 0.0482 1.0000 Uani . U
C17 C 0.0854(9) 0.1843(9) 0.1446(9) 0.0462 1.0000 Uani . U
C18 C 0.1535(8) 0.2782(8) 0.1269(9) 0.0362 1.0000 Uani . U
C19 C 0.1868(8) 0.3157(10) 0.1994(8) 0.0380 1.0000 Uani . U
C20 C 0.1399(9) 0.2611(9) 0.2545(7) 0.0374 1.0000 Uani . U
C21 C 0.0813(9) 0.1806(9) 0.2254(8) 0.0400 1.0000 Uani . U
C22 C -0.0625(11) 0.0764(10) 0.3184(11) 0.0669 1.0000 Uani . U
C23 C 0.0023(11) 0.3731(11) 0.0208(10) 0.0554 1.0000 Uani . U
C24 C -0.1406(12) -0.0019(9) 0.1675(10) 0.0595 1.0000 Uani . U
C25 C -0.0048(10) 0.1103(10) 0.0339(7) 0.0427 1.0000 Uani . U
C26 C 0.1951(9) 0.3252(8) 0.0558(8) 0.0368 1.0000 Uani . U
C27 C 0.2670(8) 0.4041(12) 0.2113(9) 0.0529 1.0000 Uani . U
C28 C 0.1495(12) 0.2729(11) 0.3417(8) 0.0536 1.0000 Uani . U
C29 C -0.4737(8) 0.4002(7) 0.0101(8) 0.0294 1.0000 Uani . U
C30 C -0.4334(8) 0.4351(7) 0.0790(7) 0.0270 1.0000 Uani . U
C31 C -0.4927(7) 0.3878(6) 0.1330(6) 0.0182 1.0000 Uani . U
C32 C -0.5802(7) 0.3242(7) 0.1008(6) 0.0196 1.0000 Uani . U
C33 C -0.6417(8) 0.2298(8) 0.1158(8) 0.0312 1.0000 Uani . U
C34 C -0.6777(7) 0.1896(7) 0.0481(6) 0.0216 1.0000 Uani . U
C35 C -0.6302(6) 0.2505(7) -0.0062(6) 0.0188 1.0000 Uani . U
C36 C -0.5671(6) 0.3372(6) 0.0253(6) 0.0191 1.0000 Uani . U
C37 C -0.4337(8) 0.4397(8) -0.0661(7) 0.0289 1.0000 Uani . U
C38 C -0.3407(9) 0.5152(8) 0.0876(9) 0.0382 1.0000 Uani . U
C39 C -0.4760(8) 0.4066(7) 0.2131(7) 0.0292 1.0000 Uani . U
C40 C -0.6818(9) 0.1899(8) 0.1912(8) 0.0357 1.0000 Uani . U
C41 C -0.7592(8) 0.0966(8) 0.0390(9) 0.0386 1.0000 Uani . U
C42 C -0.6509(8) 0.2341(8) -0.0876(7) 0.0303 1.0000 Uani . U
C43 C -0.3863(7) 0.2076(6) 0.0350(6) 0.0218 1.0000 Uani . U
C44 C -0.3288(7) 0.2868(7) 0.0787(8) 0.0294 1.0000 Uani . U
C45 C -0.3596(8) 0.2707(7) 0.1512(6) 0.0238 1.0000 Uani . U
C46 C -0.4378(6) 0.1849(6) 0.1563(6) 0.0194 1.0000 Uani . U
C47 C -0.4513(7) 0.1424(7) 0.0851(6) 0.0219 1.0000 Uani . U
C48 C -0.5333(7) 0.0851(7) 0.0442(8) 0.0291 1.0000 Uani . U
C49 C -0.5159(7) 0.1160(6) -0.0267(7) 0.0219 1.0000 Uani . U
C50 C -0.4303(6) 0.1952(6) -0.0355(6) 0.0205 1.0000 Uani . U
C51 C -0.2471(8) 0.3674(8) 0.0480(8) 0.0329 1.0000 Uani . U
C52 C -0.3100(9) 0.3336(9) 0.2121(8) 0.0383 1.0000 Uani . U
C53 C -0.4818(9) 0.1435(8) 0.2276(8) 0.0384 1.0000 Uani . U
C54 C -0.6124(7) 0.0030(8) 0.0746(8) 0.0287 1.0000 Uani . U
C55 C -0.5791(9) 0.0661(9) -0.0873(8) 0.0330 1.0000 Uani . U
C56 C -0.3888(8) 0.2399(9) -0.1036(6) 0.0276 1.0000 Uani . U
C57 C -0.0076(10) 0.3748(10) 0.6185(9) 0.0484 1.0000 Uani . U
C58 C 0.0538(9) 0.4214(9) 0.6753(9) 0.0435 1.0000 Uani . U
C59 C 0.0173(9) 0.3894(9) 0.7411(10) 0.0405 1.0000 Uani . U
C60 C -0.0807(9) 0.3205(9) 0.7249(8) 0.0409 1.0000 Uani . U
C61 C -0.1409(9) 0.2385(9) 0.7540(7) 0.0387 1.0000 Uani . U
C62 C -0.1861(7) 0.1847(9) 0.6991(8) 0.0362 1.0000 Uani . U
C63 C -0.1541(7) 0.2217(8) 0.6273(9) 0.0374 1.0000 Uani . U
C64 C -0.0859(9) 0.3160(9) 0.6440(10) 0.0482 1.0000 Uani . U
C65 C 0.0037(10) 0.3890(10) 0.5341(8) 0.0465 1.0000 Uani . U
C66 C 0.1421(11) 0.5022(8) 0.6676(10) 0.0548 1.0000 Uani . U
C67 C 0.0612(12) 0.4238(11) 0.8176(11) 0.0670 1.0000 Uani . U
C68 C -0.1521(11) 0.2254(11) 0.8407(8) 0.0493 1.0000 Uani . U
C69 C -0.2665(8) 0.0948(12) 0.7102(9) 0.0546 1.0000 Uani . U
C70 C -0.1936(9) 0.1751(9) 0.5558(8) 0.0382 1.0000 Uani . U
C71 C 0.0516(10) 0.1761(10) 0.5878(9) 0.0490 1.0000 Uani . U
C72 C 0.1323(8) 0.2639(9) 0.6005(9) 0.0397 1.0000 Uani . U
C73 C 0.1611(9) 0.2816(9) 0.6680(10) 0.0482 1.0000 Uani . U
C74 C 0.1013(9) 0.1938(9) 0.7091(9) 0.0437 1.0000 Uani . U
C75 C 0.0639(8) 0.1826(9) 0.7775(9) 0.0434 1.0000 Uani . U
C76 C -0.0245(8) 0.1012(8) 0.7660(8) 0.0330 1.0000 Uani . U
C77 C -0.0451(10) 0.0727(8) 0.6963(9) 0.0440 1.0000 Uani . U
C78 C 0.0447(9) 0.1383(9) 0.6557(8) 0.0404 1.0000 Uani . U
C79 C -0.0030(11) 0.1268(11) 0.5207(10) 0.0545 1.0000 Uani . U
C80 C 0.1776(10) 0.3244(10) 0.5405(11) 0.0561 1.0000 Uani . U
C81 C 0.2471(9) 0.3688(12) 0.7007(10) 0.0638 1.0000 Uani . U
C82 C 0.1145(11) 0.2342(10) 0.8477(9) 0.0468 1.0000 Uani . U
C83 C -0.0813(10) 0.0551(10) 0.8312(8) 0.0385 1.0000 Uani . U
C84 C -0.1312(13) -0.0108(9) 0.6685(9) 0.0609 1.0000 Uani . U
C85 C 0.4304(6) 0.3044(6) 0.4650(6) 0.0205 1.0000 Uani . U
C86 C 0.5159(7) 0.3843(7) 0.4720(7) 0.0239 1.0000 Uani . U
C87 C 0.5327(7) 0.4143(7) 0.5447(8) 0.0300 1.0000 Uani . U
C88 C 0.4520(7) 0.3583(6) 0.5850(6) 0.0225 1.0000 Uani . U
C89 C 0.4379(6) 0.3149(6) 0.6568(6) 0.0201 1.0000 Uani . U
C90 C 0.3586(8) 0.2288(7) 0.6512(6) 0.0220 1.0000 Uani . U
C91 C 0.3293(7) 0.2131(7) 0.5782(8) 0.0288 1.0000 Uani . U
C92 C 0.3860(6) 0.2920(7) 0.5356(6) 0.0211 1.0000 Uani . U
C93 C 0.3892(8) 0.2599(9) 0.3962(7) 0.0304 1.0000 Uani . U
C94 C 0.5790(10) 0.4333(9) 0.4126(8) 0.0366 1.0000 Uani . U
C95 C 0.6126(8) 0.4976(8) 0.5748(8) 0.0319 1.0000 Uani . U
C96 C 0.4812(8) 0.3573(8) 0.7279(8) 0.0370 1.0000 Uani . U
C97 C 0.3099(9) 0.1659(9) 0.7123(8) 0.0369 1.0000 Uani . U
C98 C 0.2472(8) 0.1332(7) 0.5475(8) 0.0346 1.0000 Uani . U
C99 C 0.6300(7) 0.2491(7) 0.4939(6) 0.0206 1.0000 Uani . U
C100 C 0.6776(7) 0.3103(7) 0.5477(6) 0.0220 1.0000 Uani . U
C101 C 0.6421(8) 0.2700(8) 0.6154(8) 0.0316 1.0000 Uani . U
C102 C 0.5795(7) 0.1756(7) 0.6010(6) 0.0204 1.0000 Uani . U
C103 C 0.4924(6) 0.1122(6) 0.6326(6) 0.0176 1.0000 Uani . U
C104 C 0.4332(8) 0.0645(7) 0.5788(7) 0.0270 1.0000 Uani . U
C105 C 0.4747(8) 0.0997(8) 0.5084(8) 0.0322 1.0000 Uani . U
C106 C 0.5672(6) 0.1629(6) 0.5249(6) 0.0183 1.0000 Uani . U
C107 C 0.6501(8) 0.2651(8) 0.4122(7) 0.0310 1.0000 Uani . U
C108 C 0.7582(8) 0.4030(8) 0.5390(9) 0.0369 1.0000 Uani . U
C109 C 0.6827(10) 0.3110(9) 0.6918(8) 0.0365 1.0000 Uani . U
C110 C 0.4765(7) 0.0940(7) 0.7127(7) 0.0276 1.0000 Uani . U
C111 C 0.3399(9) -0.0162(8) 0.5874(9) 0.0380 1.0000 Uani . U
C112 C 0.4327(8) 0.0606(8) 0.4338(8) 0.0307 1.0000 Uani . U
Zr1 Zr 0.00686(7) 0.25735(7) 0.18721(7) 0.0206 1.0000 Uani . U
Zr2 Zr -0.49644(8) 0.25274(8) 0.06233(7) 0.0218 1.0000 Uani . U
Zr3 Zr -0.00674(7) 0.24263(7) 0.68723(7) 0.0205 1.0000 Uani . U
Zr4 Zr 0.49650(8) 0.24726(8) 0.56240(7) 0.0219 1.0000 Uani . U
H91 H 0.1475 0.4941 0.1232 0.0972 1.0000 Uiso R .
H93 H 0.1162 0.5609 0.1606 0.0970 1.0000 Uiso R .
H92 H 0.1780 0.5277 0.2033 0.0972 1.0000 Uiso R .
H102 H 0.0731 0.4012 0.3680 0.0722 1.0000 Uiso R .
H101 H 0.0659 0.4906 0.3497 0.0721 1.0000 Uiso R .
H103 H 0.1460 0.4756 0.3181 0.0720 1.0000 Uiso R .
H122 H -0.2806 0.0923 0.1610 0.0901 1.0000 Uiso R .
H123 H -0.2875 0.1532 0.2240 0.0900 1.0000 Uiso R .
H121 H -0.2257 0.1042 0.2341 0.0902 1.0000 Uiso R .
H223 H -0.0391 0.1266 0.3522 0.0922 1.0000 Uiso R .
H221 H -0.1280 0.0519 0.3136 0.0921 1.0000 Uiso R .
H222 H -0.0482 0.0290 0.3349 0.0922 1.0000 Uiso R .
H231 H 0.0547 0.4271 0.0373 0.1100 1.0000 Uiso R .
H233 H -0.0334 0.3903 -0.0109 0.1100 1.0000 Uiso R .
H232 H 0.0215 0.3342 -0.0054 0.1100 1.0000 Uiso R .
H242 H -0.1667 0.0063 0.1227 0.0813 1.0000 Uiso R .
H241 H -0.1796 -0.0075 0.2084 0.0812 1.0000 Uiso R .
H243 H -0.1315 -0.0556 0.1642 0.0811 1.0000 Uiso R .
H253 H 0.0320 0.1672 0.0096 0.0749 1.0000 Uiso R .
H251 H -0.0683 0.0883 0.0209 0.0753 1.0000 Uiso R .
H252 H 0.0146 0.0659 0.0190 0.0751 1.0000 Uiso R .
H261 H 0.2250 0.3908 0.0618 0.0571 1.0000 Uiso R .
H263 H 0.1476 0.3085 0.0195 0.0573 1.0000 Uiso R .
H262 H 0.2395 0.3064 0.0397 0.0572 1.0000 Uiso R .
H272 H 0.2721 0.4193 0.2624 0.0800 1.0000 Uiso R .
H271 H 0.2592 0.4497 0.1834 0.0802 1.0000 Uiso R .
H273 H 0.3218 0.4021 0.1956 0.0801 1.0000 Uiso R .
H282 H 0.0910 0.2363 0.3638 0.0801 1.0000 Uiso R .
H283 H 0.1705 0.3366 0.3534 0.0802 1.0000 Uiso R .
H281 H 0.1928 0.2536 0.3590 0.0801 1.0000 Uiso R .
H373 H -0.4759 0.4023 -0.1027 0.0463 1.0000 Uiso R .
H371 H -0.4251 0.5017 -0.0693 0.0462 1.0000 Uiso R .
H372 H -0.3749 0.4399 -0.0719 0.0462 1.0000 Uiso R .
H381 H -0.3318 0.5358 0.1375 0.0681 1.0000 Uiso R .
H382 H -0.3373 0.5638 0.0563 0.0681 1.0000 Uiso R .
H383 H -0.2943 0.4979 0.0736 0.0683 1.0000 Uiso R .
H392 H -0.4806 0.3528 0.2373 0.0522 1.0000 Uiso R .
H393 H -0.5217 0.4215 0.2326 0.0521 1.0000 Uiso R .
H391 H -0.4164 0.4575 0.2221 0.0520 1.0000 Uiso R .
H403 H -0.6774 0.1339 0.1987 0.0493 1.0000 Uiso R .
H401 H -0.7455 0.1766 0.1930 0.0490 1.0000 Uiso R .
H402 H -0.6489 0.2332 0.2293 0.0494 1.0000 Uiso R .
H411 H -0.7503 0.0667 -0.0035 0.0631 1.0000 Uiso R .
H413 H -0.8136 0.1037 0.0325 0.0630 1.0000 Uiso R .
H412 H -0.7662 0.0597 0.0819 0.0632 1.0000 Uiso R .
H422 H -0.5949 0.2476 -0.1131 0.0482 1.0000 Uiso R .
H421 H -0.6743 0.2745 -0.1043 0.0481 1.0000 Uiso R .
H423 H -0.6962 0.1713 -0.0966 0.0481 1.0000 Uiso R .
H512 H -0.2212 0.4139 0.0848 0.0472 1.0000 Uiso R .
H513 H -0.2647 0.3904 0.0061 0.0472 1.0000 Uiso R .
H511 H -0.2025 0.3480 0.0339 0.0471 1.0000 Uiso R .
H521 H -0.3465 0.3171 0.2562 0.0600 1.0000 Uiso R .
H523 H -0.2952 0.3958 0.2001 0.0599 1.0000 Uiso R .
H522 H -0.2540 0.3307 0.2220 0.0601 1.0000 Uiso R .
H532 H -0.5402 0.0913 0.2190 0.0544 1.0000 Uiso R .
H531 H -0.4901 0.1874 0.2570 0.0539 1.0000 Uiso R .
H533 H -0.4434 0.1238 0.2533 0.0541 1.0000 Uiso R .
H542 H -0.6585 -0.0233 0.0380 0.0391 1.0000 Uiso R .
H543 H -0.6348 0.0226 0.1155 0.0394 1.0000 Uiso R .
H541 H -0.5923 -0.0408 0.0893 0.0390 1.0000 Uiso R .
H553 H -0.5593 0.1013 -0.1315 0.0543 1.0000 Uiso R .
H551 H -0.6406 0.0556 -0.0763 0.0541 1.0000 Uiso R .
H552 H -0.5804 0.0077 -0.0950 0.0540 1.0000 Uiso R .
H561 H -0.4310 0.2550 -0.1293 0.0451 1.0000 Uiso R .
H563 H -0.3335 0.2937 -0.0928 0.0451 1.0000 Uiso R .
H562 H -0.3753 0.1989 -0.1320 0.0451 1.0000 Uiso R .
H652 H -0.0299 0.3316 0.5096 0.0809 1.0000 Uiso R .
H651 H -0.0185 0.4310 0.5183 0.0811 1.0000 Uiso R .
H653 H 0.0679 0.4141 0.5222 0.0812 1.0000 Uiso R .
H661 H 0.1847 0.5006 0.7027 0.0791 1.0000 Uiso R .
H663 H 0.1356 0.5569 0.6744 0.0791 1.0000 Uiso R .
H662 H 0.1632 0.5006 0.6187 0.0792 1.0000 Uiso R .
H672 H 0.0334 0.3745 0.8517 0.0942 1.0000 Uiso R .
H671 H 0.0506 0.4743 0.8325 0.0941 1.0000 Uiso R .
H673 H 0.1263 0.4438 0.8149 0.0941 1.0000 Uiso R .
H682 H -0.1941 0.1626 0.8516 0.0721 1.0000 Uiso R .
H683 H -0.1757 0.2643 0.8606 0.0721 1.0000 Uiso R .
H681 H -0.0932 0.2414 0.8618 0.0723 1.0000 Uiso R .
H693 H -0.2693 0.0556 0.6702 0.0821 1.0000 Uiso R .
H691 H -0.3215 0.1011 0.7115 0.0822 1.0000 Uiso R .
H692 H -0.2599 0.0693 0.7558 0.0821 1.0000 Uiso R .
H701 H -0.1455 0.1906 0.5200 0.0592 1.0000 Uiso R .
H703 H -0.2376 0.1934 0.5379 0.0592 1.0000 Uiso R .
H702 H -0.2238 0.1096 0.5620 0.0590 1.0000 Uiso R .
H792 H -0.0581 0.0753 0.5370 0.1061 1.0000 Uiso R .
H791 H -0.0178 0.1674 0.4922 0.1061 1.0000 Uiso R .
H793 H 0.0313 0.1054 0.4911 0.1060 1.0000 Uiso R .
H803 H 0.2046 0.3877 0.5563 0.0732 1.0000 Uiso R .
H801 H 0.1338 0.3150 0.5021 0.0731 1.0000 Uiso R .
H802 H 0.2255 0.3120 0.5213 0.0731 1.0000 Uiso R .
H811 H 0.2280 0.3835 0.7462 0.0962 1.0000 Uiso R .
H813 H 0.2655 0.4188 0.6670 0.0962 1.0000 Uiso R .
H812 H 0.2972 0.3551 0.7090 0.0960 1.0000 Uiso R .
H822 H 0.0708 0.2403 0.8789 0.0742 1.0000 Uiso R .
H821 H 0.1402 0.1993 0.8712 0.0741 1.0000 Uiso R .
H823 H 0.1622 0.2929 0.8343 0.0741 1.0000 Uiso R .
H832 H -0.1454 0.0281 0.8188 0.0630 1.0000 Uiso R .
H833 H -0.0696 0.0989 0.8699 0.0632 1.0000 Uiso R .
H831 H -0.0672 0.0075 0.8479 0.0632 1.0000 Uiso R .
H843 H -0.1535 0.0075 0.6266 0.0992 1.0000 Uiso R .
H841 H -0.1168 -0.0592 0.6555 0.0990 1.0000 Uiso R .
H842 H -0.1768 -0.0318 0.7064 0.0991 1.0000 Uiso R .
H931 H 0.3335 0.2057 0.4060 0.0481 1.0000 Uiso R .
H932 H 0.4317 0.2447 0.3708 0.0482 1.0000 Uiso R .
H933 H 0.3761 0.3011 0.3676 0.0482 1.0000 Uiso R .
H942 H 0.6408 0.4479 0.4264 0.0601 1.0000 Uiso R .
H943 H 0.5628 0.3956 0.3695 0.0602 1.0000 Uiso R .
H941 H 0.5765 0.4894 0.4019 0.0601 1.0000 Uiso R .
H953 H 0.6306 0.4806 0.6195 0.0423 1.0000 Uiso R .
H951 H 0.6615 0.5192 0.5402 0.0421 1.0000 Uiso R .
H952 H 0.5943 0.5446 0.5836 0.0421 1.0000 Uiso R .
H961 H 0.4892 0.3134 0.7577 0.0539 1.0000 Uiso R .
H963 H 0.5394 0.4098 0.7195 0.0543 1.0000 Uiso R .
H962 H 0.4421 0.3765 0.7533 0.0541 1.0000 Uiso R .
H972 H 0.3034 0.1053 0.7031 0.0581 1.0000 Uiso R .
H971 H 0.3421 0.1882 0.7579 0.0581 1.0000 Uiso R .
H973 H 0.2497 0.1613 0.7173 0.0582 1.0000 Uiso R .
H982 H 0.2654 0.1093 0.5064 0.0483 1.0000 Uiso R .
H983 H 0.2211 0.0878 0.5852 0.0481 1.0000 Uiso R .
H981 H 0.2029 0.1529 0.5324 0.0481 1.0000 Uiso R .
H1071 H 0.5935 0.2447 0.3861 0.0491 1.0000 Uiso R .
H1073 H 0.6800 0.2300 0.3970 0.0491 1.0000 Uiso R .
H1072 H 0.6896 0.3288 0.4031 0.0492 1.0000 Uiso R .
H1082 H 0.7554 0.4450 0.5746 0.0622 1.0000 Uiso R .
H1081 H 0.8134 0.3974 0.5460 0.0621 1.0000 Uiso R .
H1083 H 0.7582 0.4253 0.4903 0.0621 1.0000 Uiso R .
H1092 H 0.6452 0.2730 0.7308 0.0515 1.0000 Uiso R .
H1093 H 0.7433 0.3163 0.6967 0.0510 1.0000 Uiso R .
H1091 H 0.6873 0.3717 0.6968 0.0510 1.0000 Uiso R .
H1103 H 0.4158 0.0455 0.7223 0.0501 1.0000 Uiso R .
H1101 H 0.5205 0.0760 0.7315 0.0501 1.0000 Uiso R .
H1102 H 0.4850 0.1491 0.7374 0.0501 1.0000 Uiso R .
H1111 H 0.3321 -0.0621 0.5516 0.0672 1.0000 Uiso R .
H1113 H 0.3344 -0.0419 0.6356 0.0672 1.0000 Uiso R .
H1112 H 0.2937 0.0038 0.5810 0.0672 1.0000 Uiso R .
H1122 H 0.4736 0.0966 0.3961 0.0483 1.0000 Uiso R .
H1121 H 0.4232 -0.0016 0.4297 0.0481 1.0000 Uiso R .
H1123 H 0.3744 0.0611 0.4283 0.0481 1.0000 Uiso R .
H131 H -0.2276 0.1236 0.0600 0.0627 1.0000 Uiso R .
H132 H -0.1977 0.2055 0.0073 0.0627 1.0000 Uiso R .
H133 H -0.1355 0.1593 0.0192 0.0627 1.0000 Uiso R .
H111 H -0.1714 0.2158 0.3352 0.0614 1.0000 Uiso R .
H112 H -0.1235 0.3062 0.3785 0.0614 1.0000 Uiso R .
H113 H -0.0772 0.2435 0.3706 0.0614 1.0000 Uiso R .

loop_
_atom_site_aniso_label
_atom_site_aniso_U_11
_atom_site_aniso_U_22
_atom_site_aniso_U_33
_atom_site_aniso_U_23
_atom_site_aniso_U_13
_atom_site_aniso_U_12
C1 0.053(6) 0.024(5) 0.068(8) -0.019(5) -0.020(6) 0.022(5)
C2 0.028(5) 0.024(5) 0.064(8) -0.017(5) -0.018(5) 0.018(4)
C3 0.036(5) 0.039(5) 0.070(8) -0.024(5) -0.005(5) 0.025(5)
C4 0.042(5) 0.047(6) 0.066(7) -0.009(5) 0.003(5) 0.038(5)
C5 0.027(5) 0.036(6) 0.084(8) -0.023(6) -0.026(6) 0.019(5)
C6 0.027(5) 0.032(5) 0.067(8) -0.004(6) -0.005(5) 0.021(5)
C7 0.050(6) 0.048(6) 0.060(7) -0.001(5) -0.004(5) 0.030(5)
C8 0.045(6) 0.045(5) 0.053(7) 0.002(5) 0.000(5) 0.040(5)
C9 0.097(12) 0.028(6) 0.042(9) -0.005(6) -0.010(8) 0.021(7)
C10 0.049(8) 0.039(7) 0.039(8) -0.021(6) 0.000(6) 0.020(6)
C11 0.064(9) 0.055(8) 0.046(9) 0.008(7) 0.024(7) 0.042(7)
C12 0.024(6) 0.075(10) 0.075(12) -0.038(9) -0.015(7) 0.018(7)
C13 0.028(6) 0.050(8) 0.109(15) 0.032(9) 0.005(8) 0.016(6)
C14 0.021(5) 0.028(5) 0.073(8) 0.018(5) 0.005(5) 0.014(4)
C15 0.047(6) 0.031(5) 0.063(8) 0.001(5) 0.017(6) 0.024(5)
C16 0.052(6) 0.048(6) 0.044(6) -0.001(5) 0.005(5) 0.023(5)
C17 0.041(6) 0.039(5) 0.069(7) -0.016(5) 0.001(5) 0.027(5)
C18 0.017(4) 0.026(5) 0.074(8) 0.013(5) 0.014(5) 0.017(4)
C19 0.023(5) 0.053(7) 0.044(7) 0.016(5) 0.006(5) 0.022(5)
C20 0.037(5) 0.053(6) 0.028(6) 0.001(5) 0.000(5) 0.025(5)
C21 0.048(6) 0.045(6) 0.044(6) 0.000(5) -0.007(5) 0.036(5)
C22 0.059(9) 0.033(7) 0.114(15) -0.004(8) -0.055(10) 0.026(7)
C23 0.061(7) 0.062(7) 0.067(8) 0.027(6) 0.013(6) 0.048(6)
C24 0.090(12) 0.023(6) 0.061(10) 0.008(6) 0.035(9) 0.022(7)
C25 0.056(6) 0.061(7) 0.021(6) -0.017(5) -0.003(5) 0.036(6)
C26 0.030(6) 0.030(6) 0.054(9) -0.011(6) 0.005(6) 0.017(5)
C27 0.019(5) 0.093(11) 0.044(9) 0.013(8) 0.006(5) 0.023(7)
C28 0.072(10) 0.066(9) 0.032(8) -0.015(7) -0.027(7) 0.039(8)
C29 0.026(5) 0.019(4) 0.042(6) 0.009(4) -0.001(4) 0.010(4)
C30 0.027(5) 0.013(4) 0.041(6) -0.002(4) -0.009(4) 0.010(4)
C31 0.023(4) 0.017(4) 0.023(5) 0.002(3) -0.004(4) 0.017(3)
C32 0.023(4) 0.022(4) 0.022(5) 0.003(4) 0.001(4) 0.018(4)
C33 0.027(5) 0.025(5) 0.040(6) 0.009(4) 0.009(5) 0.011(4)
C34 0.015(4) 0.026(4) 0.026(5) 0.003(4) 0.002(4) 0.012(4)
C35 0.018(4) 0.027(4) 0.015(4) -0.004(4) 0.003(3) 0.014(3)
C36 0.017(4) 0.017(4) 0.024(5) -0.001(3) 0.004(3) 0.009(3)
C37 0.030(6) 0.026(5) 0.031(6) 0.010(4) -0.002(5) 0.014(4)
C38 0.036(6) 0.022(5) 0.053(9) -0.005(5) -0.001(5) 0.010(5)
C39 0.029(5) 0.021(5) 0.035(7) 0.001(4) -0.001(5) 0.009(4)
C40 0.036(6) 0.025(5) 0.044(8) -0.009(5) 0.002(5) 0.012(5)
C41 0.023(5) 0.034(6) 0.057(9) 0.006(6) -0.003(5) 0.011(5)
C42 0.034(6) 0.038(6) 0.030(7) 0.002(5) -0.004(5) 0.026(5)
C43 0.017(4) 0.017(4) 0.035(5) 0.001(4) -0.003(4) 0.010(3)
C44 0.019(4) 0.022(4) 0.052(6) 0.001(4) -0.003(4) 0.013(4)
C45 0.028(5) 0.023(4) 0.023(5) -0.001(4) -0.005(4) 0.013(4)
C46 0.017(4) 0.018(4) 0.026(5) 0.001(3) -0.006(3) 0.010(3)
C47 0.019(4) 0.019(4) 0.031(5) 0.003(4) -0.001(4) 0.012(3)
C48 0.016(4) 0.014(4) 0.059(7) -0.007(4) -0.004(4) 0.008(4)
C49 0.017(4) 0.012(4) 0.038(6) 0.001(4) 0.001(4) 0.008(3)
C50 0.018(4) 0.015(4) 0.031(5) -0.008(3) -0.007(4) 0.010(3)
C51 0.030(6) 0.025(5) 0.048(8) 0.003(5) 0.003(5) 0.016(5)
C52 0.037(6) 0.037(6) 0.038(7) -0.007(5) -0.025(5) 0.015(5)
C53 0.036(6) 0.030(6) 0.040(7) 0.014(5) 0.002(5) 0.008(5)
C54 0.019(5) 0.024(5) 0.044(7) -0.002(5) -0.003(4) 0.011(4)
C55 0.030(6) 0.028(5) 0.039(7) -0.010(5) 0.002(5) 0.011(5)
C56 0.034(6) 0.047(6) 0.012(5) 0.010(5) 0.016(4) 0.027(5)
C57 0.051(6) 0.051(6) 0.048(6) 0.004(5) -0.006(5) 0.028(5)
C58 0.043(6) 0.031(5) 0.062(8) -0.003(5) -0.013(6) 0.022(5)
C59 0.026(5) 0.030(5) 0.068(8) -0.015(5) -0.003(5) 0.015(4)
C60 0.045(6) 0.046(6) 0.048(6) -0.006(5) 0.003(5) 0.034(5)
C61 0.036(5) 0.050(6) 0.033(6) -0.002(5) -0.004(5) 0.022(5)
C62 0.015(4) 0.052(6) 0.049(7) -0.018(5) -0.009(4) 0.021(5)
C63 0.014(4) 0.026(5) 0.077(8) -0.014(5) -0.015(5) 0.014(4)
C64 0.040(6) 0.039(5) 0.076(7) 0.018(5) -0.004(6) 0.026(5)
C65 0.058(7) 0.064(7) 0.033(6) 0.018(5) 0.001(5) 0.042(6)
C66 0.074(10) 0.018(5) 0.070(11) -0.008(6) -0.032(8) 0.020(6)
C67 0.065(10) 0.040(7) 0.105(14) 0.011(8) 0.058(10) 0.032(7)
C68 0.069(9) 0.061(9) 0.032(8) 0.017(6) 0.020(7) 0.042(8)
C69 0.019(6) 0.090(11) 0.051(9) 0.006(8) 0.003(6) 0.022(7)
C70 0.031(6) 0.036(6) 0.051(9) 0.014(6) -0.003(6) 0.017(5)
C71 0.048(6) 0.050(6) 0.056(7) 0.002(5) 0.003(5) 0.028(5)
C72 0.024(5) 0.036(6) 0.064(8) 0.005(6) 0.007(5) 0.018(5)
C73 0.028(5) 0.034(6) 0.083(8) 0.026(6) 0.024(6) 0.015(5)
C74 0.039(5) 0.048(6) 0.061(7) 0.007(5) -0.006(5) 0.035(5)
C75 0.033(5) 0.038(5) 0.065(7) 0.023(5) 0.006(5) 0.022(5)
C76 0.025(5) 0.024(5) 0.055(7) 0.016(5) 0.017(5) 0.016(4)
C77 0.047(6) 0.023(5) 0.068(8) 0.021(5) 0.024(6) 0.021(5)
C78 0.040(5) 0.049(6) 0.052(7) -0.002(5) -0.004(5) 0.038(5)
C79 0.061(7) 0.063(7) 0.061(8) -0.029(6) -0.011(6) 0.046(6)
C80 0.032(7) 0.041(7) 0.097(13) -0.014(8) 0.007(7) 0.018(6)
C81 0.018(6) 0.094(12) 0.064(11) 0.048(9) 0.012(6) 0.013(7)
C82 0.063(9) 0.058(8) 0.041(8) -0.011(6) -0.024(7) 0.046(7)
C83 0.040(7) 0.040(7) 0.038(8) 0.011(6) 0.002(6) 0.020(6)
C84 0.108(13) 0.025(6) 0.044(9) 0.009(6) 0.004(9) 0.025(7)
C85 0.021(4) 0.015(4) 0.027(5) 0.009(3) 0.003(4) 0.009(3)
C86 0.023(4) 0.016(4) 0.035(6) -0.001(4) -0.003(4) 0.010(4)
C87 0.022(4) 0.012(4) 0.056(7) 0.007(4) 0.005(5) 0.007(4)
C88 0.023(4) 0.016(4) 0.033(5) -0.002(4) 0.003(4) 0.013(3)
C89 0.018(4) 0.020(4) 0.027(5) 0.002(4) 0.007(3) 0.012(3)
C90 0.027(5) 0.026(5) 0.019(5) 0.001(4) 0.004(4) 0.017(4)
C91 0.014(4) 0.021(4) 0.056(7) -0.001(4) 0.006(4) 0.012(4)
C92 0.016(4) 0.019(4) 0.033(5) 0.001(4) 0.002(4) 0.013(3)
C93 0.036(6) 0.043(6) 0.017(6) -0.006(5) -0.015(5) 0.022(5)
C94 0.042(7) 0.024(5) 0.042(8) 0.013(5) -0.001(6) 0.013(5)
C95 0.024(5) 0.024(5) 0.048(8) -0.001(5) 0.004(5) 0.011(4)
C96 0.028(5) 0.029(5) 0.043(7) -0.014(5) -0.001(5) 0.004(5)
C97 0.033(6) 0.041(6) 0.034(7) 0.011(5) 0.018(5) 0.014(5)
C98 0.027(6) 0.023(5) 0.057(8) -0.007(5) -0.005(5) 0.014(5)
C99 0.020(4) 0.022(4) 0.020(5) 0.003(4) -0.006(4) 0.010(3)
C100 0.024(4) 0.025(4) 0.021(5) 0.000(4) 0.000(4) 0.015(4)
C101 0.029(5) 0.024(5) 0.041(6) -0.009(4) -0.010(5) 0.011(4)
C102 0.024(4) 0.023(4) 0.020(5) -0.004(4) 0.000(4) 0.017(4)
C103 0.022(4) 0.015(4) 0.023(5) -0.002(3) 0.000(3) 0.014(3)
C104 0.029(5) 0.015(4) 0.037(6) 0.000(4) 0.007(4) 0.010(4)
C105 0.024(5) 0.023(5) 0.049(7) -0.011(5) -0.006(5) 0.009(4)
C106 0.018(4) 0.020(4) 0.022(5) 0.001(3) -0.005(3) 0.013(3)
C107 0.028(5) 0.036(6) 0.031(7) 0.003(5) 0.001(5) 0.016(5)
C108 0.025(5) 0.033(6) 0.051(8) -0.006(6) -0.002(5) 0.012(5)
C109 0.040(7) 0.027(6) 0.041(8) 0.008(5) -0.003(6) 0.015(5)
C110 0.026(5) 0.024(5) 0.032(6) -0.003(4) -0.006(4) 0.011(4)
C111 0.036(6) 0.023(5) 0.049(8) 0.001(5) 0.005(5) 0.008(5)
C112 0.024(5) 0.025(5) 0.042(7) -0.013(5) -0.004(5) 0.010(4)
Zr1 0.0151(5) 0.0170(5) 0.0284(7) -0.0022(4) 0.0021(4) 0.0064(4)
Zr2 0.0221(5) 0.0196(5) 0.0250(6) 0.0011(4) -0.0014(4) 0.0109(4)
Zr3 0.0155(5) 0.0170(5) 0.0281(7) 0.0025(4) -0.0027(4) 0.0066(4)
Zr4 0.0225(5) 0.0194(5) 0.0254(6) -0.0010(4) 0.0003(4) 0.0109(4)

loop_
_atom_type_symbol
_atom_type_scat_dispersion_real
_atom_type_scat_dispersion_imag
_atom_type_scat_Cromer_Mann_a1
_atom_type_scat_Cromer_Mann_b1
_atom_type_scat_Cromer_Mann_a2
_atom_type_scat_Cromer_Mann_b2
_atom_type_scat_Cromer_Mann_a3
_atom_type_scat_Cromer_Mann_b3
_atom_type_scat_Cromer_Mann_a4
_atom_type_scat_Cromer_Mann_b4
_atom_type_scat_Cromer_Mann_c
_atom_type_scat_source
Zr -2.9673 0.5597 17.8765 1.2762 10.9480 11.9160 5.4173 0.1176 3.6572 87.6627 2.0693 'International Tables Vol C 4.2.6.8 and 6.1.1.4'
C 0.0033 0.0016 2.3100 20.8439 1.0200 10.2075 1.5886 0.5687 0.8650 51.6512 0.2156 'International Tables Vol C 4.2.6.8 and 6.1.1.4'
H 0.0000 0.0000 0.4930 10.5109 0.3229 26.1257 0.1402 3.1424 0.0408 57.7998 0.0030 'International Tables Vol C 4.2.6.8 and 6.1.1.4'

loop_
_geom_angle_atom_site_label_1
_geom_angle_atom_site_label_2
_geom_angle_atom_site_label_3
_geom_angle
_geom_angle_publ_flag
C2 C1 C8 101.6(12) yes
C2 C1 C9 127.5(13) yes
C8 C1 C9 130.4(14) yes
C2 C1 Zr1 77.9(8) yes
C8 C1 Zr1 62.2(6) yes
C9 C1 Zr1 128.8(11) yes
C1 C2 C3 116.0(12) yes
C1 C2 C10 126.6(12) yes
C3 C2 C10 117.4(14) yes
C2 C3 C4 101.0(13) yes
C2 C3 C11 132.5(14) yes
C4 C3 C11 125.6(13) yes
C2 C3 Zr1 79.5(8) yes
C4 C3 Zr1 66.6(7) yes
C11 C3 Zr1 124.2(9) yes
C3 C4 C5 129.3(14) yes
C3 C4 C8 113.4(13) yes
C5 C4 C8 105.3(14) yes
C3 C4 Zr1 79.7(8) yes
C5 C4 Zr1 81.8(7) yes
C8 C4 Zr1 73.0(7) yes
C4 C5 C6 104.2(13) yes
C4 C5 C12 126.4(15) yes
C6 C5 C12 128.6(13) yes
C4 C5 Zr1 62.9(6) yes
C6 C5 Zr1 80.9(9) yes
C12 C5 Zr1 127.2(11) yes
C5 C6 C7 115.4(13) yes
C5 C6 C13 123.2(13) yes
C7 C6 C13 121.4(15) yes
C6 C7 C8 98.5(13) yes
C6 C7 C23 133.9(15) yes
C8 C7 C23 126.8(14) yes
C6 C7 Zr1 79.1(8) yes
C8 C7 Zr1 63.9(8) yes
C23 C7 Zr1 125.2(10) yes
C1 C8 C7 126.4(13) yes
C1 C8 C4 107.3(14) yes
C7 C8 C4 115.9(13) yes
C1 C8 Zr1 81.3(7) yes
C7 C8 Zr1 83.0(8) yes
C4 C8 Zr1 72.6(7) yes
C1 C9 H91 108.1 no
C1 C9 H93 110.8 no
H91 C9 H93 109.5 no
C1 C9 H92 109.3 no
H91 C9 H92 109.8 no
H93 C9 H92 109.3 no
C2 C10 H102 110.5 no
C2 C10 H101 110.5 no
H102 C10 H101 109.1 no
C2 C10 H103 109.9 no
H102 C10 H103 108.3 no
H101 C10 H103 108.5 no
C3 C11 H111 110.4 no
C3 C11 H112 109.7 no
H111 C11 H112 109.5 no
C3 C11 H113 108.3 no
H111 C11 H113 109.5 no
H112 C11 H113 109.5 no
C5 C12 H122 110.0 no
C5 C12 H123 110.5 no
H122 C12 H123 109.2 no
C5 C12 H121 107.0 no
H122 C12 H121 110.5 no
H123 C12 H121 109.6 no
C6 C13 H131 109.3 no
C6 C13 H132 110.3 no
H131 C13 H132 109.5 no
C6 C13 H133 108.8 no
H131 C13 H133 109.5 no
H132 C13 H133 109.5 no
C15 C14 C21 102.8(13) yes
C15 C14 C22 127.1(11) yes
C21 C14 C22 129.7(14) yes
C15 C14 Zr1 81.3(8) yes
C21 C14 Zr1 62.8(6) yes
C22 C14 Zr1 124.6(10) yes
C14 C15 C16 112.2(13) yes
C14 C15 C24 121.3(14) yes
C16 C15 C24 126.1(15) yes
C15 C16 C17 110.8(15) yes
C15 C16 C25 130.5(13) yes
C17 C16 C25 118.6(13) yes
C15 C16 Zr1 79.8(9) yes
C17 C16 Zr1 63.8(8) yes
C25 C16 Zr1 125.3(10) yes
C16 C17 C18 136.5(16) yes
C16 C17 C21 108.8(13) yes
C18 C17 C21 105.2(12) yes
C16 C17 Zr1 85.0(9) yes
C18 C17 Zr1 82.3(7) yes
C21 C17 Zr1 69.6(7) yes
C17 C18 C19 101.5(12) yes
C17 C18 C26 132.6(14) yes
C19 C18 C26 125.2(10) yes
C17 C18 Zr1 62.6(7) yes
C19 C18 Zr1 78.9(7) yes
C26 C18 Zr1 128.8(9) yes
C18 C19 C20 114.7(12) yes
C18 C19 C27 123.2(12) yes
C20 C19 C27 122.1(14) yes
C19 C20 C21 107.0(13) yes
C19 C20 C28 132.6(13) yes
C21 C20 C28 120.1(12) yes
C19 C20 Zr1 82.5(8) yes
C21 C20 Zr1 63.4(7) yes
C28 C20 Zr1 122.2(9) yes
C14 C21 C17 105.1(12) yes
C14 C21 C20 133.2(14) yes
C17 C21 C20 111.1(12) yes
C14 C21 Zr1 79.8(7) yes
C17 C21 Zr1 71.9(7) yes
C20 C21 Zr1 84.2(8) yes
C14 C22 H223 108.7 no
C14 C22 H221 109.4 no
H223 C22 H221 110.3 no
C14 C22 H222 109.1 no
H223 C22 H222 110.0 no
H221 C22 H222 109.5 no
C7 C23 H231 106.9 no
C7 C23 H233 111.4 no
H231 C23 H233 109.4 no
C7 C23 H232 110.1 no
H231 C23 H232 110.0 no
H233 C23 H232 109.0 no
C15 C24 H242 105.6 no
C15 C24 H241 110.4 no
H242 C24 H241 111.0 no
C15 C24 H243 110.1 no
H242 C24 H243 109.9 no
H241 C24 H243 109.8 no
C16 C25 H253 109.8 no
C16 C25 H251 109.4 no
H253 C25 H251 109.9 no
C16 C25 H252 109.8 no
H253 C25 H252 109.1 no
H251 C25 H252 108.9 no
C18 C26 H261 110.6 no
C18 C26 H263 109.6 no
H261 C26 H263 109.2 no
C18 C26 H262 109.5 no
H261 C26 H262 108.7 no
H263 C26 H262 109.3 no
C19 C27 H272 109.5 no
C19 C27 H271 108.1 no
H272 C27 H271 110.0 no
C19 C27 H273 110.7 no
H272 C27 H273 109.3 no
H271 C27 H273 109.2 no
C20 C28 H282 109.3 no
C20 C28 H283 108.7 no
H282 C28 H283 110.1 no
C20 C28 H281 109.7 no
H282 C28 H281 109.5 no
H283 C28 H281 109.6 no
C30 C29 C36 105.4(11) yes
C30 C29 C37 127.1(10) yes
C36 C29 C37 125.7(11) yes
C30 C29 Zr2 83.3(7) yes
C36 C29 Zr2 65.5(6) yes
C37 C29 Zr2 127.1(9) yes
C29 C30 C31 109.9(9) yes
C29 C30 C38 123.2(12) yes
C31 C30 C38 126.9(12) yes
C30 C31 C32 109.1(9) yes
C30 C31 C39 125.6(9) yes
C32 C31 C39 124.8(9) yes
C30 C31 Zr2 81.4(7) yes
C32 C31 Zr2 63.2(5) yes
C39 C31 Zr2 127.4(7) yes
C31 C32 C33 132.0(10) yes
C31 C32 C36 105.0(8) yes
C33 C32 C36 109.6(10) yes
C31 C32 Zr2 82.2(6) yes
C33 C32 Zr2 78.2(7) yes
C36 C32 Zr2 71.8(6) yes
C32 C33 C34 105.8(10) yes
C32 C33 C40 125.6(11) yes
C34 C33 C40 126.1(10) yes
C32 C33 Zr2 66.6(6) yes
C34 C33 Zr2 83.5(7) yes
C40 C33 Zr2 128.4(10) yes
C33 C34 C35 108.9(9) yes
C33 C34 C41 124.0(11) yes
C35 C34 C41 127.0(11) yes
C34 C35 C36 109.8(9) yes
C34 C35 C42 125.1(9) yes
C36 C35 C42 124.5(9) yes
C34 C35 Zr2 81.3(7) yes
C36 C35 Zr2 63.8(6) yes
C42 C35 Zr2 127.9(7) yes
C35 C36 C29 133.0(10) yes
C35 C36 C32 104.8(8) yes
C29 C36 C32 109.9(10) yes
C35 C36 Zr2 81.6(6) yes
C29 C36 Zr2 79.7(7) yes
C32 C36 Zr2 72.5(6) yes
C29 C37 H373 108.7 no
C29 C37 H371 109.1 no
H373 C37 H371 110.2 no
C29 C37 H372 109.2 no
H373 C37 H372 110.5 no
H371 C37 H372 109.1 no
C30 C38 H381 109.8 no
C30 C38 H382 108.4 no
H381 C38 H382 109.5 no
C30 C38 H383 109.7 no
H381 C38 H383 110.1 no
H382 C38 H383 109.5 no
C31 C39 H392 109.5 no
C31 C39 H393 109.1 no
H392 C39 H393 108.8 no
C31 C39 H391 111.3 no
H392 C39 H391 109.7 no
H393 C39 H391 108.4 no
C33 C40 H403 109.2 no
C33 C40 H401 109.5 no
H403 C40 H401 109.0 no
C33 C40 H402 110.5 no
H403 C40 H402 109.6 no
H401 C40 H402 109.0 no
C34 C41 H411 109.4 no
C34 C41 H413 109.4 no
H411 C41 H413 109.0 no
C34 C41 H412 109.9 no
H411 C41 H412 109.9 no
H413 C41 H412 109.1 no
C35 C42 H422 108.8 no
C35 C42 H421 108.6 no
H422 C42 H421 109.2 no
C35 C42 H423 110.7 no
H422 C42 H423 110.4 no
H421 C42 H423 109.0 no
C44 C43 C47 105.6(10) yes
C44 C43 C50 134.2(10) yes
C47 C43 C50 108.2(8) yes
C44 C43 Zr2 82.8(7) yes
C47 C43 Zr2 71.2(6) yes
C50 C43 Zr2 79.9(6) yes
C43 C44 C45 109.0(9) yes
C43 C44 C51 122.4(12) yes
C45 C44 C51 128.4(11) yes
C43 C44 Zr2 63.0(6) yes
C45 C44 Zr2 79.2(7) yes
C51 C44 Zr2 125.9(8) yes
C44 C45 C46 109.6(10) yes
C44 C45 C52 123.2(10) yes
C46 C45 C52 127.0(11) yes
C45 C46 C47 106.8(9) yes
C45 C46 C53 122.7(10) yes
C47 C46 C53 129.3(9) yes
C45 C46 Zr2 82.4(6) yes
C47 C46 Zr2 65.4(5) yes
C53 C46 Zr2 127.4(8) yes
C46 C47 C43 108.6(9) yes
C46 C47 C48 132.1(10) yes
C43 C47 C48 107.6(10) yes
C46 C47 Zr2 79.5(6) yes
C43 C47 Zr2 72.2(6) yes
C48 C47 Zr2 82.9(6) yes
C47 C48 C49 106.0(9) yes
C47 C48 C54 124.0(12) yes
C49 C48 C54 129.5(11) yes
C47 C48 Zr2 62.8(5) yes
C49 C48 Zr2 79.6(6) yes
C54 C48 Zr2 127.2(8) yes
C48 C49 C50 113.3(10) yes
C48 C49 C55 121.9(10) yes
C50 C49 C55 124.7(11) yes
C43 C50 C49 104.4(9) yes
C43 C50 C56 127.5(9) yes
C49 C50 C56 126.8(10) yes
C43 C50 Zr2 65.2(6) yes
C49 C50 Zr2 81.2(7) yes
C56 C50 Zr2 127.8(7) yes
C44 C51 H512 109.3 no
C44 C51 H513 109.9 no
H512 C51 H513 110.8 no
C44 C51 H511 108.6 no
H512 C51 H511 109.0 no
H513 C51 H511 109.1 no
C45 C52 H521 111.3 no
C45 C52 H523 110.8 no
H521 C52 H523 108.2 no
C45 C52 H522 109.9 no
H521 C52 H522 108.2 no
H523 C52 H522 108.4 no
C46 C53 H532 109.7 no
C46 C53 H531 110.8 no
H532 C53 H531 109.5 no
C46 C53 H533 109.3 no
H532 C53 H533 108.9 no
H531 C53 H533 108.6 no
C48 C54 H542 109.1 no
C48 C54 H543 107.5 no
H542 C54 H543 111.0 no
C48 C54 H541 109.1 no
H542 C54 H541 109.6 no
H543 C54 H541 110.5 no
C49 C55 H553 110.0 no
C49 C55 H551 110.6 no
H553 C55 H551 108.8 no
C49 C55 H552 110.5 no
H553 C55 H552 108.8 no
H551 C55 H552 108.2 no
C50 C56 H561 109.1 no
C50 C56 H563 108.4 no
H561 C56 H563 110.9 no
C50 C56 H562 108.7 no
H561 C56 H562 110.0 no
H563 C56 H562 109.7 no
C58 C57 C64 111.0(15) yes
C58 C57 C65 130.2(13) yes
C64 C57 C65 118.7(14) yes
C58 C57 Zr3 79.1(8) yes
C64 C57 Zr3 64.6(8) yes
C65 C57 Zr3 125.3(10) yes
C57 C58 C59 111.9(13) yes
C57 C58 C66 126.2(15) yes
C59 C58 C66 121.5(14) yes
C58 C59 C60 104.3(13) yes
C58 C59 C67 128.2(12) yes
C60 C59 C67 127.1(14) yes
C58 C59 Zr3 82.2(9) yes
C60 C59 Zr3 63.4(7) yes
C67 C59 Zr3 123.7(10) yes
C59 C60 C61 134.7(14) yes
C59 C60 C64 104.5(12) yes
C61 C60 C64 110.1(12) yes
C59 C60 Zr3 79.5(7) yes
C61 C60 Zr3 83.9(8) yes
C64 C60 Zr3 72.4(7) yes
C60 C61 C62 107.0(13) yes
C60 C61 C68 120.5(12) yes
C62 C61 C68 132.2(13) yes
C60 C61 Zr3 63.2(7) yes
C62 C61 Zr3 82.1(8) yes
C68 C61 Zr3 122.4(9) yes
C61 C62 C63 115.5(12) yes
C61 C62 C69 122.3(14) yes
C63 C62 C69 122.2(12) yes
C62 C63 C64 102.0(13) yes
C62 C63 C70 126.2(10) yes
C64 C63 C70 131.3(14) yes
C62 C63 Zr3 78.5(7) yes
C64 C63 Zr3 63.1(7) yes
C70 C63 Zr3 127.5(9) yes
C60 C64 C63 105.0(12) yes
C60 C64 C57 108.1(13) yes
C63 C64 C57 136.8(16) yes
C60 C64 Zr3 69.2(7) yes
C63 C64 Zr3 81.9(7) yes
C57 C64 Zr3 84.7(9) yes
C57 C65 H652 110.1 no
C57 C65 H651 110.3 no
H652 C65 H651 109.1 no
C57 C65 H653 108.6 no
H652 C65 H653 109.7 no
H651 C65 H653 109.1 no
C58 C66 H661 110.2 no
C58 C66 H663 110.4 no
H661 C66 H663 109.6 no
C58 C66 H662 106.5 no
H661 C66 H662 110.3 no
H663 C66 H662 109.8 no
C59 C67 H672 108.7 no
C59 C67 H671 109.3 no
H672 C67 H671 109.9 no
C59 C67 H673 109.4 no
H672 C67 H673 110.1 no
H671 C67 H673 109.4 no
C61 C68 H682 109.4 no
C61 C68 H683 110.2 no
H682 C68 H683 109.0 no
C61 C68 H681 108.9 no
H682 C68 H681 110.2 no
H683 C68 H681 109.1 no
C62 C69 H693 108.0 no
C62 C69 H691 110.7 no
H693 C69 H691 109.4 no
C62 C69 H692 109.1 no
H693 C69 H692 110.5 no
H691 C69 H692 109.1 no
C63 C70 H701 110.4 no
C63 C70 H703 110.5 no
H701 C70 H703 109.0 no
C63 C70 H702 110.3 no
H701 C70 H702 108.3 no
H703 C70 H702 108.3 no
C72 C71 C78 98.6(13) yes
C72 C71 C79 134.5(15) yes
C78 C71 C79 126.1(14) yes
C72 C71 Zr3 79.1(9) yes
C78 C71 Zr3 64.6(8) yes
C79 C71 Zr3 124.5(10) yes
C71 C72 C73 116.2(13) yes
C71 C72 C80 120.4(15) yes
C73 C72 C80 123.4(13) yes
C72 C73 C74 104.4(13) yes
C72 C73 C81 129.5(12) yes
C74 C73 C81 125.7(15) yes
C72 C73 Zr3 80.6(9) yes
C74 C73 Zr3 62.6(6) yes
C81 C73 Zr3 125.6(11) yes
C73 C74 C75 129.5(14) yes
C73 C74 C78 102.7(14) yes
C75 C74 C78 116.1(13) yes
C73 C74 Zr3 81.3(8) yes
C75 C74 Zr3 80.7(8) yes
C78 C74 Zr3 73.1(7) yes
C74 C75 C76 100.7(13) yes
C74 C75 C82 126.1(12) yes
C76 C75 C82 132.3(13) yes
C74 C75 Zr3 66.2(7) yes
C76 C75 Zr3 79.5(8) yes
C82 C75 Zr3 124.7(9) yes
C75 C76 C77 116.0(12) yes
C75 C76 C83 118.2(13) yes
C77 C76 C83 125.8(12) yes
C76 C77 C78 101.9(12) yes
C76 C77 C84 127.3(12) yes
C78 C77 C84 130.5(14) yes
C76 C77 Zr3 77.8(8) yes
C78 C77 Zr3 62.3(6) yes
C84 C77 Zr3 128.0(10) yes
C77 C78 C71 126.9(13) yes
C77 C78 C74 104.7(13) yes
C71 C78 C74 117.3(13) yes
C77 C78 Zr3 80.8(7) yes
C71 C78 Zr3 82.8(9) yes
C74 C78 Zr3 72.2(8) yes
C71 C79 H792 107.7 no
C71 C79 H791 110.3 no
H792 C79 H791 110.1 no
C71 C79 H793 110.6 no
H792 C79 H793 109.2 no
H791 C79 H793 108.8 no
C72 C80 H803 110.4 no
C72 C80 H801 109.6 no
H803 C80 H801 109.3 no
C72 C80 H802 110.2 no
H803 C80 H802 108.6 no
H801 C80 H802 108.6 no
C73 C81 H811 107.2 no
C73 C81 H813 109.0 no
H811 C81 H813 110.7 no
C73 C81 H812 110.6 no
H811 C81 H812 109.7 no
H813 C81 H812 109.7 no
C75 C82 H822 108.2 no
C75 C82 H821 108.7 no
H822 C82 H821 110.5 no
C75 C82 H823 108.8 no
H822 C82 H823 110.8 no
H821 C82 H823 109.8 no
C76 C83 H832 109.9 no
C76 C83 H833 110.4 no
H832 C83 H833 108.7 no
C76 C83 H831 109.8 no
H832 C83 H831 108.7 no
H833 C83 H831 109.3 no
C77 C84 H843 108.3 no
C77 C84 H841 110.4 no
H843 C84 H841 109.6 no
C77 C84 H842 109.0 no
H843 C84 H842 110.2 no
H841 C84 H842 109.4 no
C86 C85 C92 105.5(9) yes
C86 C85 C93 125.1(10) yes
C92 C85 C93 127.8(9) yes
C86 C85 Zr4 82.3(7) yes
C92 C85 Zr4 65.4(6) yes
C93 C85 Zr4 128.0(8) yes
C85 C86 C87 111.2(10) yes
C85 C86 C94 126.1(11) yes
C87 C86 C94 122.6(10) yes
C86 C87 C88 107.0(9) yes
C86 C87 C95 128.2(11) yes
C88 C87 C95 124.2(12) yes
C86 C87 Zr4 80.4(7) yes
C88 C87 Zr4 63.3(5) yes
C95 C87 Zr4 127.5(9) yes
C87 C88 C89 132.4(10) yes
C87 C88 C92 108.2(10) yes
C89 C88 C92 107.5(8) yes
C87 C88 Zr4 83.0(7) yes
C89 C88 Zr4 79.3(6) yes
C92 C88 Zr4 72.0(6) yes
C88 C89 C90 106.7(9) yes
C88 C89 C96 128.5(9) yes
C90 C89 C96 123.4(10) yes
C88 C89 Zr4 65.2(5) yes
C90 C89 Zr4 82.5(6) yes
C96 C89 Zr4 128.2(8) yes
C89 C90 C91 109.4(9) yes
C89 C90 C97 126.3(11) yes
C91 C90 C97 124.2(10) yes
C90 C91 C92 109.2(9) yes
C90 C91 C98 127.9(11) yes
C92 C91 C98 122.6(12) yes
C90 C91 Zr4 79.9(7) yes
C92 C91 Zr4 63.4(6) yes
C98 C91 Zr4 126.6(8) yes
C85 C92 C88 107.4(8) yes
C85 C92 C91 133.6(10) yes
C88 C92 C91 106.8(10) yes
C85 C92 Zr4 79.5(6) yes
C88 C92 Zr4 71.2(6) yes
C91 C92 Zr4 82.8(7) yes
C85 C93 H931 109.2 no
C85 C93 H932 108.8 no
H931 C93 H932 110.3 no
C85 C93 H933 108.9 no
H931 C93 H933 109.4 no
H932 C93 H933 110.2 no
C86 C94 H942 109.9 no
C86 C94 H943 109.9 no
H942 C94 H943 109.0 no
C86 C94 H941 110.5 no
H942 C94 H941 108.6 no
H943 C94 H941 109.0 no
C87 C95 H953 107.9 no
C87 C95 H951 109.1 no
H953 C95 H951 111.1 no
C87 C95 H952 109.2 no
H953 C95 H952 110.1 no
H951 C95 H952 109.4 no
C89 C96 H961 110.4 no
C89 C96 H963 110.1 no
H961 C96 H963 110.0 no
C89 C96 H962 109.2 no
H961 C96 H962 108.2 no
H963 C96 H962 108.9 no
C90 C97 H972 110.7 no
C90 C97 H971 111.3 no
H972 C97 H971 108.9 no
C90 C97 H973 109.4 no
H972 C97 H973 108.2 no
H971 C97 H973 108.2 no
C91 C98 H982 109.3 no
C91 C98 H983 108.2 no
H982 C98 H983 111.1 no
C91 C98 H981 109.3 no
H982 C98 H981 109.5 no
H983 C98 H981 109.3 no
C100 C99 C106 110.4(9) yes
C100 C99 C107 125.1(9) yes
C106 C99 C107 124.0(9) yes
C100 C99 Zr4 81.4(7) yes
C106 C99 Zr4 64.0(6) yes
C107 C99 Zr4 127.6(7) yes
C99 C100 C101 108.6(9) yes
C99 C100 C108 127.5(11) yes
C101 C100 C108 123.7(11) yes
C100 C101 C102 106.4(10) yes
C100 C101 C109 126.0(10) yes
C102 C101 C109 125.5(11) yes
C100 C101 Zr4 83.4(7) yes
C102 C101 Zr4 66.2(6) yes
C109 C101 Zr4 128.0(9) yes
C101 C102 C103 133.0(10) yes
C101 C102 C106 108.9(10) yes
C103 C102 C106 105.2(8) yes
C101 C102 Zr4 78.6(7) yes
C103 C102 Zr4 82.4(6) yes
C106 C102 Zr4 71.9(6) yes
C102 C103 C104 109.5(9) yes
C102 C103 C110 124.0(9) yes
C104 C103 C110 125.9(9) yes
C102 C103 Zr4 63.1(5) yes
C104 C103 Zr4 81.9(7) yes
C110 C103 Zr4 127.2(7) yes
C103 C104 C105 109.7(9) yes
C103 C104 C111 127.1(12) yes
C105 C104 C111 123.1(11) yes
C104 C105 C106 104.5(11) yes
C104 C105 C112 126.1(10) yes
C106 C105 C112 128.2(12) yes
C104 C105 Zr4 82.3(7) yes
C106 C105 Zr4 65.0(6) yes
C112 C105 Zr4 126.8(9) yes
C99 C106 C105 132.7(10) yes
C99 C106 C102 105.0(8) yes
C105 C106 C102 110.5(10) yes
C99 C106 Zr4 81.7(6) yes
C105 C106 Zr4 80.6(7) yes
C102 C106 Zr4 72.0(6) yes
C99 C107 H1071 109.3 no
C99 C107 H1073 108.3 no
H1071 C107 H1073 109.1 no
C99 C107 H1072 110.1 no
H1071 C107 H1072 110.8 no
H1073 C107 H1072 109.2 no
C100 C108 H1082 110.1 no
C100 C108 H1081 108.7 no
H1082 C108 H1081 109.6 no
C100 C108 H1083 109.3 no
H1082 C108 H1083 110.2 no
H1081 C108 H1083 109.0 no
C101 C109 H1092 111.6 no
C101 C109 H1093 109.9 no
H1092 C109 H1093 108.4 no
C101 C109 H1091 110.1 no
H1092 C109 H1091 108.7 no
H1093 C109 H1091 108.0 no
C103 C110 H1103 111.1 no
C103 C110 H1101 109.1 no
H1103 C110 H1101 108.7 no
C103 C110 H1102 109.7 no
H1103 C110 H1102 109.8 no
H1101 C110 H1102 108.4 no
C104 C111 H1111 109.5 no
C104 C111 H1113 109.5 no
H1111 C111 H1113 109.4 no
C104 C111 H1112 109.2 no
H1111 C111 H1112 110.0 no
H1113 C111 H1112 109.3 no
C105 C112 H1122 109.5 no
C105 C112 H1121 109.6 no
H1122 C112 H1121 109.0 no
C105 C112 H1123 110.2 no
H1122 C112 H1123 109.7 no
H1121 C112 H1123 108.8 no
C3 Zr1 C14 102.5(5) yes
C3 Zr1 C20 103.3(5) yes
C14 Zr1 C20 64.0(4) yes
C3 Zr1 C8 57.6(5) yes
C14 Zr1 C8 151.4(5) yes
C20 Zr1 C8 135.9(5) yes
C3 Zr1 C4 33.7(5) yes
C14 Zr1 C4 117.6(5) yes
C20 Zr1 C4 136.5(5) yes
C8 Zr1 C4 34.5(5) yes
C3 Zr1 C16 150.0(4) yes
C14 Zr1 C16 55.4(5) yes
C20 Zr1 C16 85.7(5) yes
C8 Zr1 C16 131.9(5) yes
C4 Zr1 C16 133.3(5) yes
C3 Zr1 C18 146.3(4) yes
C14 Zr1 C18 91.8(4) yes
C20 Zr1 C18 56.1(5) yes
C8 Zr1 C18 116.2(5) yes
C4 Zr1 C18 150.6(5) yes
C3 Zr1 C7 88.2(5) yes
C14 Zr1 C7 143.2(5) yes
C20 Zr1 C7 147.9(4) yes
C8 Zr1 C7 33.1(5) yes
C4 Zr1 C7 57.6(6) yes
C3 Zr1 C17 158.4(6) yes
C14 Zr1 C17 60.4(5) yes
C20 Zr1 C17 58.5(5) yes
C8 Zr1 C17 143.3(6) yes
C4 Zr1 C17 164.1(5) yes
C3 Zr1 C5 62.5(5) yes
C14 Zr1 C5 98.2(5) yes
C20 Zr1 C5 155.5(5) yes
C8 Zr1 C5 55.5(5) yes
C4 Zr1 C5 35.3(5) yes
C3 Zr1 C1 56.5(5) yes
C14 Zr1 C1 151.3(6) yes
C20 Zr1 C1 99.5(5) yes
C8 Zr1 C1 36.5(5) yes
C4 Zr1 C1 57.3(5) yes
C3 Zr1 C21 119.9(5) yes
C14 Zr1 C21 37.4(4) yes
C20 Zr1 C21 32.4(5) yes
C8 Zr1 C21 168.3(5) yes
C4 Zr1 C21 149.1(6) yes
C16 Zr1 C18 61.5(4) yes
C16 Zr1 C7 99.3(5) yes
C18 Zr1 C7 98.4(5) yes
C16 Zr1 C17 31.2(5) yes
C18 Zr1 C17 35.1(4) yes
C7 Zr1 C17 113.4(6) yes
C16 Zr1 C5 98.1(5) yes
C18 Zr1 C5 145.8(6) yes
C7 Zr1 C5 55.6(5) yes
C17 Zr1 C5 129.2(5) yes
C16 Zr1 C1 151.1(5) yes
C18 Zr1 C1 97.8(5) yes
C7 Zr1 C1 61.9(5) yes
C17 Zr1 C1 132.9(5) yes
C5 Zr1 C1 88.9(5) yes
C16 Zr1 C21 56.9(5) yes
C18 Zr1 C21 58.6(5) yes
C7 Zr1 C21 151.9(5) yes
C17 Zr1 C21 38.5(6) yes
C5 Zr1 C21 135.2(5) yes
C1 Zr1 C21 131.8(5) yes
C33 Zr2 C29 90.3(4) yes
C33 Zr2 C46 101.8(4) yes
C29 Zr2 C46 142.8(4) yes
C33 Zr2 C50 142.5(4) yes
C29 Zr2 C50 101.3(4) yes
C46 Zr2 C50 90.2(4) yes
C33 Zr2 C43 153.3(4) yes
C29 Zr2 C43 116.3(4) yes
C46 Zr2 C43 58.8(4) yes
C50 Zr2 C43 34.9(4) yes
C33 Zr2 C35 54.2(4) yes
C29 Zr2 C35 63.8(4) yes
C46 Zr2 C35 149.2(3) yes
C50 Zr2 C35 99.4(3) yes
C43 Zr2 C35 134.1(4) yes
C33 Zr2 C32 35.1(4) yes
C29 Zr2 C32 58.2(4) yes
C46 Zr2 C32 117.7(4) yes
C50 Zr2 C32 152.0(4) yes
C43 Zr2 C32 167.6(3) yes
C33 Zr2 C47 116.9(4) yes
C29 Zr2 C47 152.8(4) yes
C46 Zr2 C47 35.1(4) yes
C50 Zr2 C47 58.5(4) yes
C43 Zr2 C47 36.6(4) yes
C33 Zr2 C36 58.7(4) yes
C29 Zr2 C36 34.8(4) yes
C46 Zr2 C36 153.2(4) yes
C50 Zr2 C36 116.5(4) yes
C43 Zr2 C36 145.5(4) yes
C33 Zr2 C31 64.0(4) yes
C29 Zr2 C31 53.9(4) yes
C46 Zr2 C31 100.3(3) yes
C50 Zr2 C31 148.7(3) yes
C43 Zr2 C31 133.1(3) yes
C33 Zr2 C48 98.9(4) yes
C29 Zr2 C48 149.4(5) yes
C46 Zr2 C48 63.5(4) yes
C50 Zr2 C48 55.1(4) yes
C43 Zr2 C48 57.2(3) yes
C33 Zr2 C44 149.5(5) yes
C29 Zr2 C44 99.6(4) yes
C46 Zr2 C44 54.2(4) yes
C50 Zr2 C44 63.7(4) yes
C43 Zr2 C44 34.1(4) yes
C35 Zr2 C32 55.7(4) yes
C35 Zr2 C47 132.6(3) yes
C32 Zr2 C47 146.9(4) yes
C35 Zr2 C36 34.5(3) yes
C32 Zr2 C36 35.7(4) yes
C47 Zr2 C36 167.2(3) yes
C35 Zr2 C31 86.5(3) yes
C32 Zr2 C31 34.6(3) yes
C47 Zr2 C31 135.2(4) yes
C36 Zr2 C31 55.8(3) yes
C35 Zr2 C48 98.4(4) yes
C32 Zr2 C48 133.7(3) yes
C47 Zr2 C48 34.3(4) yes
C36 Zr2 C48 132.9(4) yes
C31 Zr2 C48 154.7(4) yes
C35 Zr2 C44 154.8(4) yes
C32 Zr2 C44 133.6(4) yes
C47 Zr2 C44 56.3(3) yes
C36 Zr2 C44 134.2(3) yes
C31 Zr2 C44 99.0(4) yes
C48 Zr2 C44 87.2(3) yes
C59 Zr3 C75 103.2(5) yes
C59 Zr3 C61 64.7(4) yes
C75 Zr3 C61 103.3(5) yes
C59 Zr3 C78 151.5(5) yes
C75 Zr3 C78 58.2(5) yes
C61 Zr3 C78 136.3(5) yes
C59 Zr3 C57 54.5(6) yes
C75 Zr3 C57 150.4(4) yes
C61 Zr3 C57 85.2(5) yes
C78 Zr3 C57 131.6(5) yes
C59 Zr3 C74 118.0(5) yes
C75 Zr3 C74 33.2(5) yes
C61 Zr3 C74 136.0(5) yes
C78 Zr3 C74 34.7(5) yes
C57 Zr3 C74 134.5(5) yes
C59 Zr3 C64 59.8(6) yes
C75 Zr3 C64 158.2(6) yes
C61 Zr3 C64 58.4(5) yes
C78 Zr3 C64 142.8(6) yes
C57 Zr3 C64 30.7(5) yes
C59 Zr3 C71 142.1(5) yes
C75 Zr3 C71 88.4(5) yes
C61 Zr3 C71 147.9(4) yes
C78 Zr3 C71 32.6(5) yes
C57 Zr3 C71 99.4(5) yes
C59 Zr3 C63 91.2(4) yes
C75 Zr3 C63 146.2(4) yes
C61 Zr3 C63 55.5(5) yes
C78 Zr3 C63 116.3(5) yes
C57 Zr3 C63 61.1(4) yes
C59 Zr3 C73 98.1(5) yes
C75 Zr3 C73 62.8(5) yes
C61 Zr3 C73 156.0(5) yes
C78 Zr3 C73 55.2(5) yes
C57 Zr3 C73 98.5(5) yes
C59 Zr3 C77 152.4(6) yes
C75 Zr3 C77 56.6(5) yes
C61 Zr3 C77 99.5(4) yes
C78 Zr3 C77 36.9(5) yes
C57 Zr3 C77 150.9(5) yes
C59 Zr3 C60 37.1(4) yes
C75 Zr3 C60 119.8(5) yes
C61 Zr3 C60 32.9(5) yes
C78 Zr3 C60 169.1(5) yes
C57 Zr3 C60 56.2(5) yes
C74 Zr3 C64 164.8(5) yes
C74 Zr3 C71 57.9(5) yes
C64 Zr3 C71 113.4(6) yes
C74 Zr3 C63 150.8(5) yes
C64 Zr3 C63 35.0(4) yes
C71 Zr3 C63 98.9(5) yes
C74 Zr3 C73 36.1(5) yes
C64 Zr3 C73 129.1(5) yes
C71 Zr3 C73 55.2(5) yes
C63 Zr3 C73 145.9(6) yes
C74 Zr3 C77 56.8(5) yes
C64 Zr3 C77 132.9(5) yes
C71 Zr3 C77 62.0(5) yes
C63 Zr3 C77 97.9(4) yes
C73 Zr3 C77 88.9(4) yes
C74 Zr3 C60 148.8(6) yes
C64 Zr3 C60 38.4(6) yes
C71 Zr3 C60 151.8(5) yes
C63 Zr3 C60 58.4(5) yes
C73 Zr3 C60 134.9(5) yes
C77 Zr3 C60 132.3(5) yes
C101 Zr4 C89 101.9(4) yes
C101 Zr4 C105 90.1(4) yes
C89 Zr4 C105 143.4(4) yes
C101 Zr4 C85 142.5(4) yes
C89 Zr4 C85 90.4(4) yes
C105 Zr4 C85 100.8(4) yes
C101 Zr4 C92 153.5(4) yes
C89 Zr4 C92 58.8(4) yes
C105 Zr4 C92 116.3(4) yes
C85 Zr4 C92 35.1(4) yes
C101 Zr4 C99 54.0(4) yes
C89 Zr4 C99 149.3(3) yes
C105 Zr4 C99 63.1(4) yes
C85 Zr4 C99 99.5(3) yes
C92 Zr4 C99 134.4(4) yes
C101 Zr4 C88 116.9(4) yes
C89 Zr4 C88 35.5(4) yes
C105 Zr4 C88 153.0(4) yes
C85 Zr4 C88 58.4(4) yes
C92 Zr4 C88 36.8(4) yes
C101 Zr4 C102 35.2(4) yes
C89 Zr4 C102 117.4(4) yes
C105 Zr4 C102 58.3(4) yes
C85 Zr4 C102 152.1(4) yes
C92 Zr4 C102 167.2(3) yes
C101 Zr4 C106 58.6(4) yes
C89 Zr4 C106 153.2(4) yes
C105 Zr4 C106 34.4(4) yes
C85 Zr4 C106 116.3(4) yes
C92 Zr4 C106 145.5(4) yes
C101 Zr4 C103 64.1(4) yes
C89 Zr4 C103 100.2(3) yes
C105 Zr4 C103 54.4(4) yes
C85 Zr4 C103 148.5(3) yes
C92 Zr4 C103 132.7(3) yes
C101 Zr4 C87 99.1(4) yes
C89 Zr4 C87 63.5(4) yes
C105 Zr4 C87 148.9(5) yes
C85 Zr4 C87 55.2(4) yes
C92 Zr4 C87 57.1(3) yes
C101 Zr4 C91 149.9(5) yes
C89 Zr4 C91 54.5(4) yes
C105 Zr4 C91 99.9(4) yes
C85 Zr4 C91 63.5(4) yes
C92 Zr4 C91 33.8(4) yes
C99 Zr4 C88 132.4(3) yes
C99 Zr4 C102 55.9(4) yes
C88 Zr4 C102 146.8(4) yes
C99 Zr4 C106 34.3(3) yes
C88 Zr4 C106 166.7(3) yes
C102 Zr4 C106 36.0(4) yes
C99 Zr4 C103 86.5(3) yes
C88 Zr4 C103 135.4(4) yes
C102 Zr4 C103 34.5(3) yes
C106 Zr4 C103 56.0(3) yes
C99 Zr4 C87 98.7(4) yes
C88 Zr4 C87 33.7(4) yes
C102 Zr4 C87 134.0(4) yes
C106 Zr4 C87 133.0(4) yes
C103 Zr4 C87 154.8(4) yes
C99 Zr4 C91 154.5(4) yes
C88 Zr4 C91 56.7(3) yes
C102 Zr4 C91 133.4(4) yes
C106 Zr4 C91 134.1(3) yes
C103 Zr4 C91 98.9(3) yes
C87 Zr4 C91 87.0(4) yes

loop_
_geom_bond_atom_site_label_1
_geom_bond_atom_site_label_2
_geom_bond_distance
_geom_bond_publ_flag
C1 C2 1.33(2) yes
C1 C8 1.556(19) yes
C1 C9 1.52(2) yes
C1 Zr1 2.588(12) yes
C2 C3 1.496(18) yes
C2 C10 1.513(19) yes
C3 C4 1.39(2) yes
C3 C11 1.57(2) yes
C3 Zr1 2.477(13) yes
C4 C5 1.502(19) yes
C4 C8 1.37(2) yes
C4 Zr1 2.310(12) yes
C5 C6 1.34(2) yes
C5 C12 1.58(2) yes
C5 Zr1 2.569(13) yes
C6 C7 1.487(18) yes
C6 C13 1.41(2) yes
C7 C8 1.41(2) yes
C7 C23 1.50(2) yes
C7 Zr1 2.558(16) yes
C8 Zr1 2.316(12) yes
C9 H91 0.966 no
C9 H93 0.964 no
C9 H92 0.966 no
C10 H102 0.966 no
C10 H101 0.964 no
C10 H103 0.965 no
C11 H111 0.950 no
C11 H112 0.950 no
C11 H113 0.950 no
C12 H122 0.967 no
C12 H123 0.966 no
C12 H121 0.965 no
C13 H131 0.950 no
C13 H132 0.950 no
C13 H133 0.950 no
C14 C15 1.41(2) yes
C14 C21 1.533(17) yes
C14 C22 1.55(3) yes
C14 Zr1 2.486(12) yes
C15 C16 1.40(2) yes
C15 C24 1.436(19) yes
C16 C17 1.32(2) yes
C16 C25 1.58(2) yes
C16 Zr1 2.531(15) yes
C17 C18 1.476(18) yes
C17 C21 1.49(2) yes
C17 Zr1 2.279(13) yes
C18 C19 1.47(2) yes
C18 C26 1.52(2) yes
C18 Zr1 2.543(12) yes
C19 C20 1.344(18) yes
C19 C27 1.471(19) yes
C20 C21 1.347(18) yes
C20 C28 1.621(19) yes
C20 Zr1 2.501(13) yes
C21 Zr1 2.248(13) yes
C22 H223 0.967 no
C22 H221 0.970 no
C22 H222 0.966 no
C23 H231 0.965 no
C23 H233 0.962 no
C23 H232 0.966 no
C24 H242 0.972 no
C24 H241 0.969 no
C24 H243 0.967 no
C25 H253 0.965 no
C25 H251 0.970 no
C25 H252 0.966 no
C26 H261 0.969 no
C26 H263 0.971 no
C26 H262 0.965 no
C27 H272 0.970 no
C27 H271 0.969 no
C27 H273 0.966 no
C28 H282 0.964 no
C28 H283 0.968 no
C28 H281 0.963 no
C29 C30 1.427(18) yes
C29 C36 1.440(14) yes
C29 C37 1.564(18) yes
C29 Zr2 2.484(11) yes
C30 C31 1.364(16) yes
C30 C38 1.505(15) yes
C31 C32 1.468(14) yes
C31 C39 1.511(16) yes
C31 Zr2 2.560(10) yes
C32 C33 1.445(14) yes
C32 C36 1.412(15) yes
C32 Zr2 2.305(10) yes
C33 C34 1.413(18) yes
C33 C40 1.552(19) yes
C33 Zr2 2.459(13) yes
C34 C35 1.381(15) yes
C34 C41 1.518(15) yes
C35 C36 1.451(13) yes
C35 C42 1.538(17) yes
C35 Zr2 2.532(10) yes
C36 Zr2 2.297(11) yes
C37 H373 0.965 no
C37 H371 0.969 no
C37 H372 0.976 no
C38 H381 0.970 no
C38 H382 0.968 no
C38 H383 0.968 no
C39 H392 0.967 no
C39 H393 0.966 no
C39 H391 0.973 no
C40 H403 0.972 no
C40 H401 0.971 no
C40 H402 0.972 no
C41 H411 0.975 no
C41 H413 0.967 no
C41 H412 0.972 no
C42 H422 0.968 no
C42 H421 0.963 no
C42 H423 0.975 no
C43 C44 1.457(15) yes
C43 C47 1.452(15) yes
C43 C50 1.459(15) yes
C43 Zr2 2.316(11) yes
C44 C45 1.412(18) yes
C44 C51 1.506(15) yes
C44 Zr2 2.578(11) yes
C45 C46 1.417(13) yes
C45 C52 1.496(16) yes
C46 C47 1.458(15) yes
C46 C53 1.507(16) yes
C46 Zr2 2.491(10) yes
C47 C48 1.459(15) yes
C47 Zr2 2.303(10) yes
C48 C49 1.387(18) yes
C48 C54 1.495(15) yes
C48 Zr2 2.570(11) yes
C49 C50 1.428(13) yes
C49 C55 1.495(17) yes
C50 C56 1.460(15) yes
C50 Zr2 2.511(11) yes
C51 H512 0.966 no
C51 H513 0.964 no
C51 H511 0.966 no
C52 H521 0.974 no
C52 H523 0.967 no
C52 H522 0.966 no
C53 H532 0.968 no
C53 H531 0.966 no
C53 H533 0.960 no
C54 H542 0.960 no
C54 H543 0.960 no
C54 H541 0.964 no
C55 H553 0.967 no
C55 H551 0.971 no
C55 H552 0.966 no
C56 H561 0.966 no
C56 H563 0.959 no
C56 H562 0.961 no
C57 C58 1.42(2) yes
C57 C64 1.30(2) yes
C57 C65 1.57(2) yes
C57 Zr3 2.532(15) yes
C58 C59 1.35(2) yes
C58 C66 1.464(18) yes
C59 C60 1.521(18) yes
C59 C67 1.57(3) yes
C59 Zr3 2.478(13) yes
C60 C61 1.371(19) yes
C60 C64 1.50(2) yes
C60 Zr3 2.253(13) yes
C61 C62 1.329(18) yes
C61 C68 1.61(2) yes
C61 Zr3 2.510(14) yes
C62 C63 1.45(2) yes
C62 C69 1.484(19) yes
C63 C64 1.477(18) yes
C63 C70 1.52(2) yes
C63 Zr3 2.550(12) yes
C64 Zr3 2.297(13) yes
C65 H652 0.964 no
C65 H651 0.967 no
C65 H653 0.970 no
C66 H661 0.965 no
C66 H663 0.966 no
C66 H662 0.972 no
C67 H672 0.963 no
C67 H671 0.967 no
C67 H673 0.972 no
C68 H682 0.968 no
C68 H683 0.964 no
C68 H681 0.966 no
C69 H693 0.970 no
C69 H691 0.961 no
C69 H692 0.970 no
C70 H701 0.973 no
C70 H703 0.965 no
C70 H702 0.968 no
C71 C72 1.471(19) yes
C71 C78 1.38(2) yes
C71 C79 1.53(2) yes
C71 Zr3 2.545(16) yes
C72 C73 1.32(2) yes
C72 C80 1.45(2) yes
C73 C74 1.531(18) yes
C73 C81 1.61(2) yes
C73 Zr3 2.568(13) yes
C74 C75 1.38(2) yes
C74 C78 1.38(2) yes
C74 Zr3 2.306(12) yes
C75 C76 1.478(17) yes
C75 C82 1.57(2) yes
C75 Zr3 2.488(13) yes
C76 C77 1.36(2) yes
C76 C83 1.501(18) yes
C77 C78 1.570(19) yes
C77 C84 1.55(2) yes
C77 Zr3 2.584(12) yes
C78 Zr3 2.319(13) yes
C79 H792 0.966 no
C79 H791 0.968 no
C79 H793 0.964 no
C80 H803 0.974 no
C80 H801 0.974 no
C80 H802 0.970 no
C81 H811 0.967 no
C81 H813 0.966 no
C81 H812 0.965 no
C82 H822 0.966 no
C82 H821 0.961 no
C82 H823 0.960 no
C83 H832 0.970 no
C83 H833 0.970 no
C83 H831 0.968 no
C84 H843 0.965 no
C84 H841 0.962 no
C84 H842 0.968 no
C85 C86 1.429(13) yes
C85 C92 1.463(15) yes
C85 C93 1.469(16) yes
C85 Zr4 2.503(10) yes
C86 C87 1.412(18) yes
C86 C94 1.473(18) yes
C87 C88 1.433(15) yes
C87 C95 1.511(15) yes
C87 Zr4 2.562(11) yes
C88 C89 1.474(16) yes
C88 C92 1.458(15) yes
C88 Zr4 2.305(10) yes
C89 C90 1.429(14) yes
C89 C96 1.504(17) yes
C89 Zr4 2.494(10) yes
C90 C91 1.415(18) yes
C90 C97 1.495(16) yes
C91 C92 1.440(15) yes
C91 C98 1.504(15) yes
C91 Zr4 2.570(11) yes
C92 Zr4 2.315(10) yes
C93 H931 0.962 no
C93 H932 0.969 no
C93 H933 0.962 no
C94 H942 0.969 no
C94 H943 0.970 no
C94 H941 0.967 no
C95 H953 0.961 no
C95 H951 0.962 no
C95 H952 0.966 no
C96 H961 0.967 no
C96 H963 0.966 no
C96 H962 0.962 no
C97 H972 0.971 no
C97 H971 0.973 no
C97 H973 0.966 no
C98 H982 0.966 no
C98 H983 0.968 no
C98 H981 0.969 no
C99 C100 1.378(15) yes
C99 C106 1.441(13) yes
C99 C107 1.540(17) yes
C99 Zr4 2.530(11) yes
C100 C101 1.412(17) yes
C100 C108 1.507(15) yes
C101 C102 1.447(14) yes
C101 C109 1.574(19) yes
C101 Zr4 2.462(13) yes
C102 C103 1.458(14) yes
C102 C106 1.422(15) yes
C102 Zr4 2.299(11) yes
C103 C104 1.363(16) yes
C103 C110 1.508(16) yes
C103 Zr4 2.554(10) yes
C104 C105 1.460(19) yes
C104 C111 1.515(15) yes
C105 C106 1.434(14) yes
C105 C112 1.544(19) yes
C105 Zr4 2.501(12) yes
C106 Zr4 2.298(10) yes
C107 H1071 0.966 no
C107 H1073 0.960 no
C107 H1072 0.965 no
C108 H1082 0.973 no
C108 H1081 0.966 no
C108 H1083 0.973 no
C109 H1092 0.969 no
C109 H1093 0.968 no
C109 H1091 0.975 no
C110 H1103 0.971 no
C110 H1101 0.967 no
C110 H1102 0.968 no
C111 H1111 0.968 no
C111 H1113 0.972 no
C111 H1112 0.969 no
C112 H1122 0.962 no
C112 H1121 0.968 no
C112 H1123 0.973 no
